data_1552942
loop_
_publ_author_name
'Fan, Chun-Lin'
'Zhang, Yu-Bo'
'Chen, Ye'
'Xie, Pei'
'Wang, Guo-Cai'
'Tian, Hai-Yan'
'Li, Yao-Lan'
'Huang, Xiao-Jun'
'Zhang, Xiao-Qi'
'Li, Zhi-Yong'
'Liu, Jun-Shan'
'Ye, Wen-Cai'
'Chen, Wei-Min'

_publ_section_title
;
 Alopecuroides A--E, Matrine-Type Alkaloid Dimers from the Aerial Parts of
 Sophora alopecuroides
;
_journal_name_full 'Journal of Natural Products'
_journal_paper_doi 10.1021/acs.jnatprod.8b01081
_journal_year 2019
_chemical_absolute_configuration ad
_chemical_formula_moiety 'C31 H43 N5 O3, 4(H2 O)'
_chemical_formula_sum 'C31 H51 N5 O7'
_chemical_formula_weight 605.76
_space_group_crystal_system orthorhombic
_space_group_IT_number 18
_space_group_name_Hall 'P 2 2ab'
_space_group_name_H-M_alt 'P 21 21 2'
_atom_sites_solution_hydrogens mixed
_atom_sites_solution_primary direct
_audit_creation_date 2018-11-16
_audit_creation_method
;
Olex2 1.2
(compiled 2014.09.19 svn.r3010 for OlexSys, GUI svn.r4874)
;
_cell_angle_alpha 90
_cell_angle_beta 90
_cell_angle_gamma 90
_cell_formula_units_Z 4
_cell_length_a 27.9421(2)
_cell_length_b 14.47187(13)
_cell_length_c 7.75513(6)
_cell_measurement_reflns_used 20033
_cell_measurement_temperature 100.00(10)
_cell_measurement_theta_max 73.4070
_cell_measurement_theta_min 4.3750
_cell_volume 3135.98(4)
_computing_cell_refinement 'CrysAlisPro 1.171.38.43f (Rigaku OD, 2015)'
_computing_data_collection 'CrysAlisPro 1.171.38.43f (Rigaku OD, 2015)'
_computing_data_reduction 'CrysAlisPro 1.171.38.43f (Rigaku OD, 2015)'
_computing_molecular_graphics 'Olex2 (Dolomanov et al., 2009)'
_computing_publication_material 'Olex2 (Dolomanov et al., 2009)'
_computing_structure_refinement 'ShelXL (Sheldrick, 2008)'
_computing_structure_solution 'ShelXT (Sheldrick, 2008)'
_diffrn_ambient_environment N~2~
_diffrn_ambient_temperature 100.00(10)
_diffrn_detector 'CCD plate'
_diffrn_detector_area_resol_mean 5.2684
_diffrn_detector_type AtlasS2
_diffrn_measured_fraction_theta_full 1.000
_diffrn_measured_fraction_theta_max 0.994
_diffrn_measurement_details
;
List of Runs (angles in degrees, time in seconds):

  # Type    Start    End  Width  t~exp~   \w     \q     \k     \f   Frames
--------------------------------------------------------------------------
  1  \w   -129.00  47.00   1.00    1.00    --  -41.11   0.00-120.00  176
  2  \w     23.00  97.00   1.00    1.00    --   41.11-125.00-150.00   74
  3  \w     31.00 140.00   1.00    1.17    --  106.95 -77.00 -30.00  109
  4  \w     78.00 178.00   1.00    1.17    --  106.95  61.00  90.00  100
  5  \w     25.00 160.00   1.00    1.17    --  106.95 -15.00  90.00  135
  6  \w     24.00 109.00   1.00    1.17    --  106.95 -94.00-120.00   85
  7  \w     94.00 178.00   1.00    1.17    --  106.95 125.00 -90.00   84
  8  \w   -116.00 -17.00   1.00    1.00    --  -41.11 -37.00 150.00   99
  9  \w   -117.00  -9.00   1.00    1.00    --  -41.11 -77.00  90.00  108
 10  \w     81.00 178.00   1.00    1.17    --  106.95  45.00-180.00   97
 11  \w     74.00 178.00   1.00    1.17    --  106.95  77.00 -30.00  104
 12  \w     74.00 178.00   1.00    1.17    --  106.95  77.00  30.00  104
 13  \w     79.00 178.00   1.00    1.17    --  106.95  30.00 -90.00   99
 14  \w   -117.00  -9.00   1.00    1.00    --  -41.11 -77.00 -60.00  108
 15  \w     23.00  97.00   1.00    1.00    --   41.11-125.00  30.00   74
 16  \w     74.00 126.00   1.00    1.17    --  106.95  77.00 120.00   52
;
_diffrn_measurement_device 'four-circle diffractometer'
_diffrn_measurement_device_type 'SuperNova, Dual, Cu at zero, AtlasS2'
_diffrn_measurement_method '\w scans'
_diffrn_orient_matrix_type 'CrysAlisPro convention (1999,Acta A55,543-557)'
_diffrn_orient_matrix_UB_11 -0.0493206000
_diffrn_orient_matrix_UB_12 0.0460452000
_diffrn_orient_matrix_UB_13 -0.0225276000
_diffrn_orient_matrix_UB_21 0.0149789000
_diffrn_orient_matrix_UB_22 0.0343433000
_diffrn_orient_matrix_UB_23 -0.1801639000
_diffrn_orient_matrix_UB_31 -0.0196051000
_diffrn_orient_matrix_UB_32 -0.0896116000
_diffrn_orient_matrix_UB_33 -0.0805233000
_diffrn_radiation_monochromator mirror
_diffrn_radiation_probe x-ray
_diffrn_radiation_type CuK\a
_diffrn_radiation_wavelength 1.54184
_diffrn_reflns_av_R_equivalents 0.0334
_diffrn_reflns_av_unetI/netI 0.0208
_diffrn_reflns_Laue_measured_fraction_full 1.000
_diffrn_reflns_Laue_measured_fraction_max 0.994
_diffrn_reflns_limit_h_max 34
_diffrn_reflns_limit_h_min -33
_diffrn_reflns_limit_k_max 16
_diffrn_reflns_limit_k_min -17
_diffrn_reflns_limit_l_max 9
_diffrn_reflns_limit_l_min -9
_diffrn_reflns_number 29910
_diffrn_reflns_point_group_measured_fraction_full 1.000
_diffrn_reflns_point_group_measured_fraction_max 0.983
_diffrn_reflns_theta_full 67.684
_diffrn_reflns_theta_max 73.643
_diffrn_reflns_theta_min 3.439
_diffrn_source 'micro-focus sealed X-ray tube'
_diffrn_source_type 'SuperNova (Cu) X-ray Source'
_exptl_absorpt_coefficient_mu 0.741
_exptl_absorpt_correction_T_max 1.00000
_exptl_absorpt_correction_T_min 0.93381
_exptl_absorpt_correction_type multi-scan
_exptl_absorpt_process_details
'CrysAlisPro 1.171.38.43f (Rigaku Oxford Diffraction, 2015) Empirical absorption correction using spherical harmonics, implemented in SCALE3 ABSPACK scaling algorithm.'
_exptl_crystal_colour colourless
_exptl_crystal_colour_primary colourless
_exptl_crystal_density_diffrn 1.283
_exptl_crystal_description block
_exptl_crystal_F_000 1312
_exptl_crystal_size_max 0.14
_exptl_crystal_size_mid 0.12
_exptl_crystal_size_min 0.1
_refine_diff_density_max 0.355
_refine_diff_density_min -0.188
_refine_diff_density_rms 0.040
_refine_ls_abs_structure_details
;
 Flack x determined using 2523 quotients [(I+)-(I-)]/[(I+)+(I-)]
 (Parsons, Flack and Wagner, Acta Cryst. B69 (2013) 249-259).
;
_refine_ls_abs_structure_Flack 0.01(6)
_refine_ls_extinction_method none
_refine_ls_goodness_of_fit_ref 1.030
_refine_ls_hydrogen_treatment constr
_refine_ls_matrix_type full
_refine_ls_number_parameters 400
_refine_ls_number_reflns 6230
_refine_ls_number_restraints 0
_refine_ls_restrained_S_all 1.030
_refine_ls_R_factor_all 0.0358
_refine_ls_R_factor_gt 0.0350
_refine_ls_shift/su_max 0.000
_refine_ls_shift/su_mean 0.000
_refine_ls_structure_factor_coef Fsqd
_refine_ls_weighting_details 'w=1/[\s^2^(Fo^2^)+(0.0613P)^2^+0.5985P] where P=(Fo^2^+2Fc^2^)/3'
_refine_ls_weighting_scheme calc
_refine_ls_wR_factor_gt 0.0934
_refine_ls_wR_factor_ref 0.0946
_reflns_Friedel_coverage 0.740
_reflns_Friedel_fraction_full 1.000
_reflns_Friedel_fraction_max 0.969
_reflns_number_gt 6085
_reflns_number_total 6230
_reflns_threshold_expression 'I > 2\s(I)'
_cod_data_source_file 17_23.cif
_cod_data_source_block 17_23
_cod_original_cell_volume 3135.98(5)
_cod_database_code 1552942
_shelx_space_group_comment
;
The symmetry employed for this shelxl refinement is uniquely defined
by the following loop, which should always be used as a source of
symmetry information in preference to the above space-group names.
They are only intended as comments.
;
_reflns_odcompleteness_completeness 99.91
_reflns_odcompleteness_iscentric 1
_reflns_odcompleteness_theta 66.97
_olex2_refinement_description
;
1. Fixed Uiso
 At 1.2 times of:
  All C(H) groups, All C(H,H) groups
 At 1.5 times of:
  All O(H,H) groups
2.a Free rotating group:
 O004(H0AA,H), O005(H1AA,HA), O006(H2AA,HB), O009(H3AA,HC)
2.b Ternary CH refined with riding coordinates:
 C00E(H00E), C00F(H00F), C00G(H00G), C00H(H00H), C00I(H00I), C00L(H00L),
 C00Q(H00Q), C00T(H00T), C00U(H00U), C00W(H00X), C00Z(H00)
2.c Secondary CH2 refined with riding coordinates:
 C00J(H00A,H00B), C00M(H00C,H00D), C00N(H00J,H00K), C00P(H00M,H00N), C00R(H00O,
 H00P), C00S(H00R,H00S), C00V(H00V,H00W), C00X(H00Y,HD), C00Y(H00Z,HE),
 C010(H01A,H01B), C011(H01C,H01D), C013(H01E,H01F), C014(H01G,H01H), C015(H01I,
 H01J), C016(H01K,H01L), C017(H01M,H01N)
;
_shelx_shelxl_version_number 2014/7
_olex2_submission_special_instructions 'No special instructions were received'
_oxdiff_exptl_absorpt_empirical_details
;
Empirical correction (ABSPACK) includes:
- Absorption correction using spherical harmonics
- Frame scaling
- Detector area scaling
;
_oxdiff_exptl_absorpt_empirical_full_max 1.340
_oxdiff_exptl_absorpt_empirical_full_min 0.773

loop_
_space_group_symop_operation_xyz
'x, y, z'
'-x, -y, z'
'-x+1/2, y+1/2, -z'
'x+1/2, -y+1/2, -z'

loop_
_atom_site_label
_atom_site_type_symbol
_atom_site_fract_x
_atom_site_fract_y
_atom_site_fract_z
_atom_site_U_iso_or_equiv
_atom_site_adp_type
_atom_site_occupancy
_atom_site_site_symmetry_order
_atom_site_calc_flag
_atom_site_refinement_flags_posn
O001 O 0.29631(5) 0.77144(10) 1.02081(18) 0.0232(3) Uani 1 1 d .
O002 O 0.69087(5) 0.70494(10) 0.5118(2) 0.0278(3) Uani 1 1 d .
O003 O 0.39966(5) 0.78247(10) 0.18023(17) 0.0234(3) Uani 1 1 d .
O004 O 0.76412(6) 0.62720(11) 0.6981(2) 0.0322(4) Uani 1 1 d .
H0AA H 0.7405 0.6518 0.6462 0.048 Uiso 1 1 d G
H H 0.7718 0.6602 0.7845 0.048 Uiso 1 1 d G
O005 O 0.77408(6) 0.36940(12) 1.0040(2) 0.0364(4) Uani 1 1 d .
H1AA H 0.7532 0.3269 0.9975 0.055 Uiso 1 1 d G
HA H 0.7808 0.3884 0.9032 0.055 Uiso 1 1 d G
O006 O 0.79356(7) 0.44764(12) 0.6824(2) 0.0364(4) Uani 1 1 d .
H2AA H 0.7942 0.4273 0.5796 0.055 Uiso 1 1 d G
HB H 0.7831 0.5028 0.6826 0.055 Uiso 1 1 d G
N007 N 0.51976(5) 0.77724(12) 0.1477(2) 0.0186(3) Uani 1 1 d .
N008 N 0.63813(6) 0.70700(12) 0.2913(2) 0.0215(3) Uani 1 1 d .
O009 O 0.68936(8) 0.88124(12) 0.6596(2) 0.0418(4) Uani 1 1 d .
H3AA H 0.7190 0.8938 0.6653 0.063 Uiso 1 1 d G
HC H 0.6857 0.8266 0.6216 0.063 Uiso 1 1 d G
N00A N 0.41708(6) 0.63712(11) 0.4847(2) 0.0208(3) Uani 1 1 d .
N00B N 0.34714(6) 0.76935(11) 0.7942(2) 0.0196(3) Uani 1 1 d .
C00C C 0.32413(7) 0.81322(14) 0.9228(3) 0.0198(4) Uani 1 1 d .
C00D C 0.67993(7) 0.68188(14) 0.3622(3) 0.0219(4) Uani 1 1 d .
C00E C 0.44773(7) 0.66868(13) 0.3428(3) 0.0205(4) Uani 1 1 d .
H00E H 0.4810 0.6619 0.3807 0.025 Uiso 1 1 calc R
C00F C 0.37910(7) 0.81219(13) 0.6657(3) 0.0196(4) Uani 1 1 d .
H00F H 0.4119 0.7923 0.6905 0.024 Uiso 1 1 calc R
C00G C 0.48550(6) 0.82685(13) 0.2569(2) 0.0187(4) Uani 1 1 d .
H00G H 0.4762 0.8841 0.1981 0.022 Uiso 1 1 calc R
C00H C 0.39806(7) 0.81938(14) 0.3537(3) 0.0204(4) Uani 1 1 d .
H00H H 0.4014 0.8866 0.3625 0.024 Uiso 1 1 calc R
C00I C 0.36539(6) 0.77579(14) 0.4843(3) 0.0201(4) Uani 1 1 d .
H00I H 0.3326 0.7959 0.4593 0.024 Uiso 1 1 calc R
C00J C 0.60359(7) 0.75729(14) 0.3969(2) 0.0223(4) Uani 1 1 d .
H00A H 0.6178 0.7715 0.5080 0.027 Uiso 1 1 calc R
H00B H 0.5757 0.7188 0.4167 0.027 Uiso 1 1 calc R
N00K N 0.43679(9) 0.56177(16) 0.0694(3) 0.0409(5) Uani 1 1 d .
C00L C 0.56641(7) 0.82592(13) 0.1329(3) 0.0197(4) Uani 1 1 d .
H00L H 0.5609 0.8848 0.0739 0.024 Uiso 1 1 calc R
C00M C 0.34891(7) 0.66817(14) 0.7916(3) 0.0226(4) Uani 1 1 d .
H00C H 0.3270 0.6441 0.8774 0.027 Uiso 1 1 calc R
H00D H 0.3809 0.6480 0.8221 0.027 Uiso 1 1 calc R
C00N C 0.50621(7) 0.85166(14) 0.4340(2) 0.0203(4) Uani 1 1 d .
H00J H 0.4836 0.8905 0.4953 0.024 Uiso 1 1 calc R
H00K H 0.5107 0.7956 0.5005 0.024 Uiso 1 1 calc R
C00O C 0.44059(6) 0.77021(13) 0.2917(2) 0.0195(4) Uani 1 1 d .
C00P C 0.55377(7) 0.90201(13) 0.4194(3) 0.0216(4) Uani 1 1 d .
H00M H 0.5673 0.9107 0.5334 0.026 Uiso 1 1 calc R
H00N H 0.5487 0.9624 0.3683 0.026 Uiso 1 1 calc R
C00Q C 0.62021(7) 0.68183(15) 0.1178(2) 0.0216(4) Uani 1 1 d .
H00Q H 0.5931 0.6395 0.1318 0.026 Uiso 1 1 calc R
C00R C 0.71366(7) 0.62364(15) 0.2566(3) 0.0256(4) Uani 1 1 d .
H00O H 0.7307 0.5819 0.3328 0.031 Uiso 1 1 calc R
H00P H 0.7371 0.6636 0.2022 0.031 Uiso 1 1 calc R
C00S C 0.33214(7) 0.91555(14) 0.9472(3) 0.0224(4) Uani 1 1 d .
H00R H 0.3338 0.9288 1.0697 0.027 Uiso 1 1 calc R
H00S H 0.3049 0.9488 0.9005 0.027 Uiso 1 1 calc R
C00T C 0.36694(7) 0.66987(14) 0.4715(3) 0.0211(4) Uani 1 1 d .
H00T H 0.3538 0.6509 0.3597 0.025 Uiso 1 1 calc R
C00U C 0.33583(7) 0.62910(14) 0.6161(3) 0.0229(4) Uani 1 1 d .
H00U H 0.3025 0.6456 0.5923 0.027 Uiso 1 1 calc R
C00V C 0.49953(7) 0.76481(15) -0.0264(2) 0.0229(4) Uani 1 1 d .
H00V H 0.4960 0.8246 -0.0815 0.027 Uiso 1 1 calc R
H00W H 0.4680 0.7370 -0.0175 0.027 Uiso 1 1 calc R
C00W C 0.60222(7) 0.76980(14) 0.0252(2) 0.0222(4) Uani 1 1 d .
H00X H 0.6302 0.8094 0.0061 0.027 Uiso 1 1 calc R
C00X C 0.37736(7) 0.95065(14) 0.8615(3) 0.0244(4) Uani 1 1 d .
H00Y H 0.4053 0.9273 0.9217 0.029 Uiso 1 1 calc R
HD H 0.3782 1.0176 0.8649 0.029 Uiso 1 1 calc R
C00Y C 0.33939(8) 0.52356(15) 0.6191(3) 0.0276(4) Uani 1 1 d .
H00Z H 0.3204 0.4994 0.7136 0.033 Uiso 1 1 calc R
HE H 0.3268 0.4985 0.5124 0.033 Uiso 1 1 calc R
C00Z C 0.58837(7) 0.84663(14) 0.3084(3) 0.0212(4) Uani 1 1 d .
H00 H 0.6171 0.8843 0.2900 0.025 Uiso 1 1 calc R
C010 C 0.37760(8) 0.91735(14) 0.6756(3) 0.0248(4) Uani 1 1 d .
H01A H 0.4052 0.9427 0.6166 0.030 Uiso 1 1 calc R
H01B H 0.3491 0.9397 0.6175 0.030 Uiso 1 1 calc R
C011 C 0.58082(8) 0.74860(15) -0.1523(3) 0.0255(4) Uani 1 1 d .
H01C H 0.5780 0.8054 -0.2178 0.031 Uiso 1 1 calc R
H01D H 0.6021 0.7075 -0.2147 0.031 Uiso 1 1 calc R
C012 C 0.44169(8) 0.61069(15) 0.1843(3) 0.0281(4) Uani 1 1 d .
C013 C 0.42148(8) 0.53542(14) 0.4971(3) 0.0281(4) Uani 1 1 d .
H01E H 0.4548 0.5196 0.5161 0.034 Uiso 1 1 calc R
H01F H 0.4118 0.5082 0.3883 0.034 Uiso 1 1 calc R
C014 C 0.53162(8) 0.70372(15) -0.1356(3) 0.0263(4) Uani 1 1 d .
H01G H 0.5176 0.6955 -0.2490 0.032 Uiso 1 1 calc R
H01H H 0.5347 0.6434 -0.0822 0.032 Uiso 1 1 calc R
C015 C 0.39151(8) 0.49389(14) 0.6411(3) 0.0286(5) Uani 1 1 d .
H01I H 0.4034 0.5147 0.7519 0.034 Uiso 1 1 calc R
H01J H 0.3937 0.4270 0.6376 0.034 Uiso 1 1 calc R
C016 C 0.65851(8) 0.63324(17) 0.0112(3) 0.0295(5) Uani 1 1 d .
H01K H 0.6432 0.5990 -0.0812 0.035 Uiso 1 1 calc R
H01L H 0.6792 0.6792 -0.0408 0.035 Uiso 1 1 calc R
C017 C 0.68852(8) 0.56754(16) 0.1185(3) 0.0294(5) Uani 1 1 d .
H01M H 0.6683 0.5210 0.1713 0.035 Uiso 1 1 calc R
H01N H 0.7119 0.5366 0.0462 0.035 Uiso 1 1 calc R

loop_
_atom_site_aniso_label
_atom_site_aniso_U_11
_atom_site_aniso_U_22
_atom_site_aniso_U_33
_atom_site_aniso_U_23
_atom_site_aniso_U_13
_atom_site_aniso_U_12
O001 0.0205(6) 0.0236(7) 0.0256(7) -0.0011(6) 0.0058(5) -0.0043(5)
O002 0.0296(7) 0.0259(7) 0.0281(7) -0.0042(6) -0.0085(6) 0.0059(6)
O003 0.0196(6) 0.0297(8) 0.0209(7) 0.0025(6) -0.0022(5) 0.0004(6)
O004 0.0339(8) 0.0262(8) 0.0363(9) -0.0055(7) -0.0146(7) 0.0076(6)
O005 0.0410(9) 0.0344(9) 0.0339(9) 0.0061(7) -0.0082(7) -0.0153(7)
O006 0.0509(10) 0.0284(8) 0.0299(8) 0.0007(7) -0.0003(8) 0.0109(7)
N007 0.0166(7) 0.0217(8) 0.0173(7) 0.0003(6) 0.0003(6) -0.0011(6)
N008 0.0199(7) 0.0252(9) 0.0193(8) -0.0008(7) 0.0004(6) 0.0022(6)
O009 0.0643(12) 0.0248(8) 0.0363(9) -0.0016(7) -0.0067(9) 0.0062(8)
N00A 0.0200(7) 0.0175(8) 0.0250(8) 0.0012(6) 0.0025(6) 0.0004(6)
N00B 0.0196(7) 0.0164(8) 0.0228(8) 0.0015(7) 0.0035(6) -0.0010(6)
C00C 0.0163(8) 0.0210(9) 0.0220(9) 0.0005(8) -0.0009(7) -0.0003(7)
C00D 0.0206(9) 0.0184(9) 0.0266(10) 0.0027(8) -0.0002(8) -0.0004(7)
C00E 0.0186(8) 0.0208(9) 0.0222(9) -0.0009(8) 0.0011(7) -0.0005(7)
C00F 0.0161(8) 0.0191(9) 0.0237(9) 0.0022(7) 0.0029(7) -0.0005(7)
C00G 0.0188(8) 0.0162(9) 0.0210(9) 0.0025(7) 0.0013(7) 0.0010(7)
C00H 0.0189(8) 0.0216(9) 0.0206(9) 0.0032(8) -0.0016(7) 0.0003(7)
C00I 0.0152(8) 0.0211(9) 0.0240(9) 0.0032(8) 0.0002(7) 0.0014(7)
C00J 0.0200(9) 0.0276(10) 0.0191(9) -0.0012(8) 0.0020(7) 0.0027(8)
N00K 0.0534(13) 0.0357(11) 0.0336(11) -0.0055(9) 0.0014(10) -0.0032(10)
C00L 0.0185(8) 0.0184(9) 0.0221(9) 0.0037(7) 0.0024(7) -0.0017(7)
C00M 0.0231(9) 0.0180(9) 0.0267(10) 0.0035(8) 0.0050(8) 0.0005(7)
C00N 0.0197(9) 0.0206(9) 0.0205(9) -0.0016(8) 0.0017(7) 0.0007(7)
C00O 0.0178(8) 0.0218(9) 0.0188(8) 0.0018(8) 0.0004(7) -0.0005(7)
C00P 0.0221(9) 0.0178(9) 0.0249(9) -0.0028(7) -0.0015(8) -0.0018(7)
C00Q 0.0208(8) 0.0242(10) 0.0199(9) -0.0016(8) 0.0005(7) 0.0016(7)
C00R 0.0205(9) 0.0250(10) 0.0312(11) 0.0015(9) 0.0019(8) 0.0035(8)
C00S 0.0206(9) 0.0200(10) 0.0267(10) -0.0019(8) 0.0025(8) -0.0001(7)
C00T 0.0181(8) 0.0216(10) 0.0237(9) -0.0008(8) -0.0003(7) -0.0021(7)
C00U 0.0191(9) 0.0208(10) 0.0288(10) 0.0003(8) 0.0020(8) -0.0027(7)
C00V 0.0220(9) 0.0274(10) 0.0193(9) 0.0021(8) -0.0023(7) -0.0012(8)
C00W 0.0216(9) 0.0248(10) 0.0203(9) 0.0023(8) 0.0040(7) -0.0006(8)
C00X 0.0236(9) 0.0182(9) 0.0313(10) -0.0016(8) 0.0023(8) -0.0028(7)
C00Y 0.0308(10) 0.0209(10) 0.0313(11) -0.0013(8) 0.0058(9) -0.0077(8)
C00Z 0.0187(8) 0.0206(9) 0.0242(10) -0.0016(8) 0.0006(7) -0.0033(7)
C010 0.0271(10) 0.0184(10) 0.0290(11) 0.0022(8) 0.0068(8) -0.0012(8)
C011 0.0292(10) 0.0305(11) 0.0169(9) 0.0020(8) 0.0037(8) 0.0041(8)
C012 0.0301(10) 0.0259(10) 0.0282(11) 0.0000(9) 0.0032(9) -0.0020(9)
C013 0.0315(10) 0.0191(10) 0.0338(11) 0.0000(9) 0.0079(9) 0.0027(8)
C014 0.0309(10) 0.0305(11) 0.0173(9) -0.0020(8) -0.0027(8) 0.0021(8)
C015 0.0344(11) 0.0156(9) 0.0357(11) 0.0024(8) 0.0062(9) 0.0005(8)
C016 0.0298(10) 0.0368(12) 0.0220(10) -0.0051(9) 0.0005(8) 0.0097(9)
C017 0.0274(10) 0.0301(11) 0.0306(11) -0.0046(9) 0.0015(9) 0.0078(9)

loop_
_atom_type_symbol
_atom_type_description
_atom_type_scat_dispersion_real
_atom_type_scat_dispersion_imag
_atom_type_scat_source
C C 0.0181 0.0091 'International Tables Vol C Tables 4.2.6.8 and 6.1.1.4'
H H 0.0000 0.0000 'International Tables Vol C Tables 4.2.6.8 and 6.1.1.4'
N N 0.0311 0.0180 'International Tables Vol C Tables 4.2.6.8 and 6.1.1.4'
O O 0.0492 0.0322 'International Tables Vol C Tables 4.2.6.8 and 6.1.1.4'

loop_
_geom_angle_atom_site_label_1
_geom_angle_atom_site_label_2
_geom_angle_atom_site_label_3
_geom_angle
C00O O003 C00H 60.90(12)
H0AA O004 H 109.4
H1AA O005 HA 109.4
H2AA O006 HB 109.5
C00G N007 C00L 112.65(15)
C00G N007 C00V 109.76(15)
C00V N007 C00L 108.88(14)
C00D N008 C00J 118.74(17)
C00D N008 C00Q 126.88(17)
C00J N008 C00Q 114.12(15)
H3AA O009 HC 109.5
C00E N00A C00T 113.57(15)
C00E N00A C013 108.04(16)
C013 N00A C00T 113.64(16)
C00C N00B C00F 126.29(17)
C00C N00B C00M 119.85(17)
C00M N00B C00F 112.97(16)
O001 C00C N00B 121.47(18)
O001 C00C C00S 119.54(18)
N00B C00C C00S 118.99(17)
O002 C00D N008 121.54(19)
O002 C00D C00R 120.18(18)
N008 C00D C00R 118.27(19)
N00A C00E H00E 107.3
N00A C00E C00O 114.56(15)
N00A C00E C012 112.05(16)
C00O C00E H00E 107.3
C012 C00E H00E 107.3
C012 C00E C00O 108.07(16)
N00B C00F H00F 108.0
N00B C00F C00I 108.71(15)
N00B C00F C010 111.64(16)
C00I C00F H00F 108.0
C010 C00F H00F 108.0
C010 C00F C00I 112.24(16)
N007 C00G H00G 108.6
N007 C00G C00N 112.69(15)
N007 C00G C00O 112.15(15)
C00N C00G H00G 108.6
C00O C00G H00G 108.6
C00O C00G C00N 106.15(15)
O003 C00H H00H 115.3
O003 C00H C00I 119.36(17)
O003 C00H C00O 59.42(12)
C00I C00H H00H 115.3
C00O C00H H00H 115.3
C00O C00H C00I 120.66(17)
C00F C00I H00I 108.0
C00H C00I C00F 108.60(15)
C00H C00I H00I 108.0
C00H C00I C00T 110.97(16)
C00T C00I C00F 113.02(16)
C00T C00I H00I 108.0
N008 C00J H00A 109.5
N008 C00J H00B 109.5
N008 C00J C00Z 110.75(16)
H00A C00J H00B 108.1
C00Z C00J H00A 109.5
C00Z C00J H00B 109.5
N007 C00L H00L 108.0
N007 C00L C00W 111.27(16)
N007 C00L C00Z 112.20(15)
C00W C00L H00L 108.0
C00Z C00L H00L 108.0
C00Z C00L C00W 109.13(15)
N00B C00M H00C 109.2
N00B C00M H00D 109.2
N00B C00M C00U 112.12(17)
H00C C00M H00D 107.9
C00U C00M H00C 109.2
C00U C00M H00D 109.2
C00G C00N H00J 109.2
C00G C00N H00K 109.2
H00J C00N H00K 107.9
C00P C00N C00G 112.05(15)
C00P C00N H00J 109.2
C00P C00N H00K 109.2
O003 C00O C00E 112.02(15)
O003 C00O C00G 118.69(15)
O003 C00O C00H 59.67(12)
C00G C00O C00E 117.00(15)
C00H C00O C00E 119.03(16)
C00H C00O C00G 117.70(17)
C00N C00P H00M 109.6
C00N C00P H00N 109.6
C00N C00P C00Z 110.18(16)
H00M C00P H00N 108.1
C00Z C00P H00M 109.6
C00Z C00P H00N 109.6
N008 C00Q H00Q 108.3
N008 C00Q C00W 109.25(16)
N008 C00Q C016 111.66(16)
C00W C00Q H00Q 108.3
C016 C00Q H00Q 108.3
C016 C00Q C00W 110.85(16)
C00D C00R H00O 108.9
C00D C00R H00P 108.9
C00D C00R C017 113.18(17)
H00O C00R H00P 107.8
C017 C00R H00O 108.9
C017 C00R H00P 108.9
C00C C00S H00R 108.9
C00C C00S H00S 108.9
C00C C00S C00X 113.42(17)
H00R C00S H00S 107.7
C00X C00S H00R 108.9
C00X C00S H00S 108.9
N00A C00T C00I 109.94(15)
N00A C00T H00T 109.0
N00A C00T C00U 111.17(16)
C00I C00T H00T 109.0
C00I C00T C00U 108.64(16)
C00U C00T H00T 109.0
C00M C00U C00T 112.02(16)
C00M C00U H00U 107.9
C00M C00U C00Y 110.00(18)
C00T C00U H00U 107.9
C00Y C00U C00T 110.95(17)
C00Y C00U H00U 107.9
N007 C00V H00V 109.5
N007 C00V H00W 109.5
N007 C00V C014 110.82(16)
H00V C00V H00W 108.1
C014 C00V H00V 109.5
C014 C00V H00W 109.5
C00L C00W C00Q 113.24(15)
C00L C00W H00X 107.0
C00Q C00W H00X 107.0
C011 C00W C00L 109.89(16)
C011 C00W C00Q 112.32(17)
C011 C00W H00X 107.0
C00S C00X H00Y 110.0
C00S C00X HD 110.0
C00S C00X C010 108.26(17)
H00Y C00X HD 108.4
C010 C00X H00Y 110.0
C010 C00X HD 110.0
C00U C00Y H00Z 109.6
C00U C00Y HE 109.6
H00Z C00Y HE 108.1
C015 C00Y C00U 110.13(17)
C015 C00Y H00Z 109.6
C015 C00Y HE 109.6
C00J C00Z H00 108.0
C00L C00Z C00J 110.38(16)
C00L C00Z H00 108.0
C00P C00Z C00J 111.65(16)
C00P C00Z C00L 110.68(16)
C00P C00Z H00 108.0
C00F C010 H01A 109.4
C00F C010 H01B 109.4
C00X C010 C00F 111.39(17)
C00X C010 H01A 109.4
C00X C010 H01B 109.4
H01A C010 H01B 108.0
C00W C011 H01C 109.4
C00W C011 H01D 109.4
H01C C011 H01D 108.0
C014 C011 C00W 111.15(16)
C014 C011 H01C 109.4
C014 C011 H01D 109.4
N00K C012 C00E 175.9(2)
N00A C013 H01E 108.9
N00A C013 H01F 108.9
N00A C013 C015 113.29(17)
H01E C013 H01F 107.7
C015 C013 H01E 108.9
C015 C013 H01F 108.9
C00V C014 C011 109.37(17)
C00V C014 H01G 109.8
C00V C014 H01H 109.8
C011 C014 H01G 109.8
C011 C014 H01H 109.8
H01G C014 H01H 108.2
C00Y C015 H01I 109.8
C00Y C015 H01J 109.8
C013 C015 C00Y 109.42(18)
C013 C015 H01I 109.8
C013 C015 H01J 109.8
H01I C015 H01J 108.2
C00Q C016 H01K 109.1
C00Q C016 H01L 109.1
H01K C016 H01L 107.9
C017 C016 C00Q 112.30(18)
C017 C016 H01K 109.1
C017 C016 H01L 109.1
C00R C017 C016 107.95(18)
C00R C017 H01M 110.1
C00R C017 H01N 110.1
C016 C017 H01M 110.1
C016 C017 H01N 110.1
H01M C017 H01N 108.4

loop_
_geom_bond_atom_site_label_1
_geom_bond_atom_site_label_2
_geom_bond_distance
O001 C00C 1.244(2)
O002 C00D 1.245(3)
O003 C00H 1.448(2)
O003 C00O 1.444(2)
O004 H0AA 0.8506
O004 H 0.8500
O005 H1AA 0.8502
O005 HA 0.8499
O006 H2AA 0.8501
O006 HB 0.8499
N007 C00G 1.466(2)
N007 C00L 1.486(2)
N007 C00V 1.474(2)
N008 C00D 1.341(3)
N008 C00J 1.460(2)
N008 C00Q 1.481(2)
O009 H3AA 0.8489
O009 HC 0.8499
N00A C00E 1.468(2)
N00A C00T 1.482(2)
N00A C013 1.480(3)
N00B C00C 1.346(3)
N00B C00F 1.475(2)
N00B C00M 1.465(3)
C00C C00S 1.510(3)
C00D C00R 1.506(3)
C00E H00E 0.9800
C00E C00O 1.535(3)
C00E C012 1.497(3)
C00F H00F 0.9800
C00F C00I 1.550(3)
C00F C010 1.524(3)
C00G H00G 0.9800
C00G C00N 1.533(3)
C00G C00O 1.523(3)
C00H H00H 0.9800
C00H C00I 1.503(3)
C00H C00O 1.466(3)
C00I H00I 0.9800
C00I C00T 1.537(3)
C00J H00A 0.9700
C00J H00B 0.9700
C00J C00Z 1.525(3)
N00K C012 1.146(3)
C00L H00L 0.9800
C00L C00W 1.536(3)
C00L C00Z 1.523(3)
C00M H00C 0.9700
C00M H00D 0.9700
C00M C00U 1.518(3)
C00N H00J 0.9700
C00N H00K 0.9700
C00N C00P 1.520(3)
C00P H00M 0.9700
C00P H00N 0.9700
C00P C00Z 1.522(3)
C00Q H00Q 0.9800
C00Q C00W 1.546(3)
C00Q C016 1.524(3)
C00R H00O 0.9700
C00R H00P 0.9700
C00R C017 1.517(3)
C00S H00R 0.9700
C00S H00S 0.9700
C00S C00X 1.516(3)
C00T H00T 0.9800
C00T C00U 1.537(3)
C00U H00U 0.9800
C00U C00Y 1.531(3)
C00V H00V 0.9700
C00V H00W 0.9700
C00V C014 1.518(3)
C00W H00X 0.9800
C00W C011 1.532(3)
C00X H00Y 0.9700
C00X HD 0.9700
C00X C010 1.520(3)
C00Y H00Z 0.9700
C00Y HE 0.9700
C00Y C015 1.528(3)
C00Z H00 0.9800
C010 H01A 0.9700
C010 H01B 0.9700
C011 H01C 0.9700
C011 H01D 0.9700
C011 C014 1.526(3)
C013 H01E 0.9700
C013 H01F 0.9700
C013 C015 1.519(3)
C014 H01G 0.9700
C014 H01H 0.9700
C015 H01I 0.9700
C015 H01J 0.9700
C016 H01K 0.9700
C016 H01L 0.9700
C016 C017 1.517(3)
C017 H01M 0.9700
C017 H01N 0.9700

loop_
_geom_torsion_atom_site_label_1
_geom_torsion_atom_site_label_2
_geom_torsion_atom_site_label_3
_geom_torsion_atom_site_label_4
_geom_torsion
O001 C00C C00S C00X 161.25(18)
O002 C00D C00R C017 154.50(19)
O003 C00H C00I C00F 166.84(16)
O003 C00H C00I C00T 42.0(2)
O003 C00H C00O C00E -99.91(18)
O003 C00H C00O C00G 108.72(18)
N007 C00G C00N C00P 52.2(2)
N007 C00G C00O O003 -93.56(19)
N007 C00G C00O C00E 45.8(2)
N007 C00G C00O C00H -162.29(16)
N007 C00L C00W C00Q -70.6(2)
N007 C00L C00W C011 55.9(2)
N007 C00L C00Z C00J 68.11(19)
N007 C00L C00Z C00P -56.0(2)
N007 C00V C014 C011 -60.2(2)
N008 C00D C00R C017 -24.9(3)
N008 C00J C00Z C00L 58.6(2)
N008 C00J C00Z C00P -177.83(15)
N008 C00Q C00W C00L -52.0(2)
N008 C00Q C00W C011 -177.22(15)
N008 C00Q C016 C017 38.7(3)
N00A C00E C00O O003 -81.08(19)
N00A C00E C00O C00G 137.00(17)
N00A C00E C00O C00H -14.6(2)
N00A C00T C00U C00M 69.3(2)
N00A C00T C00U C00Y -54.1(2)
N00A C013 C015 C00Y 55.0(2)
N00B C00C C00S C00X -19.2(3)
N00B C00F C00I C00H -179.88(15)
N00B C00F C00I C00T -56.3(2)
N00B C00F C010 C00X 41.8(2)
N00B C00M C00U C00T 54.8(2)
N00B C00M C00U C00Y 178.65(16)
C00C N00B C00F C00I -133.43(19)
C00C N00B C00F C010 -9.1(3)
C00C N00B C00M C00U 131.98(18)
C00C C00S C00X C010 50.5(2)
C00D N008 C00J C00Z 126.45(19)
C00D N008 C00Q C00W -131.4(2)
C00D N008 C00Q C016 -8.4(3)
C00D C00R C017 C016 53.5(2)
C00E N00A C00T C00I -63.7(2)
C00E N00A C00T C00U 175.95(16)
C00E N00A C013 C015 179.62(17)
C00F N00B C00C O001 177.03(17)
C00F N00B C00C C00S -2.5(3)
C00F N00B C00M C00U -58.1(2)
C00F C00I C00T N00A -68.2(2)
C00F C00I C00T C00U 53.7(2)
C00G N007 C00L C00W 177.18(15)
C00G N007 C00L C00Z 54.6(2)
C00G N007 C00V C014 -173.16(16)
C00G C00N C00P C00Z -53.3(2)
C00H O003 C00O C00E 111.71(18)
C00H O003 C00O C00G -107.08(19)
C00H C00I C00T N00A 54.1(2)
C00H C00I C00T C00U 175.92(15)
C00I C00F C010 C00X 164.19(16)
C00I C00H C00O O003 108.2(2)
C00I C00H C00O C00E 8.3(3)
C00I C00H C00O C00G -143.11(18)
C00I C00T C00U C00M -51.8(2)
C00I C00T C00U C00Y -175.20(17)
C00J N008 C00D O002 -4.1(3)
C00J N008 C00D C00R 175.29(17)
C00J N008 C00Q C00W 54.6(2)
C00J N008 C00Q C016 177.56(18)
C00L N007 C00G C00N -52.2(2)
C00L N007 C00G C00O -171.93(15)
C00L N007 C00V C014 63.1(2)
C00L C00W C011 C014 -52.8(2)
C00M N00B C00C O001 -14.5(3)
C00M N00B C00C C00S 165.92(18)
C00M N00B C00F C00I 57.4(2)
C00M N00B C00F C010 -178.20(17)
C00M C00U C00Y C015 -67.2(2)
C00N C00G C00O O003 142.98(16)
C00N C00G C00O C00E -77.7(2)
C00N C00G C00O C00H 74.2(2)
C00N C00P C00Z C00J -68.2(2)
C00N C00P C00Z C00L 55.2(2)
C00O O003 C00H C00I -110.31(19)
C00O C00G C00N C00P 175.32(16)
C00O C00H C00I C00F 97.0(2)
C00O C00H C00I C00T -27.8(2)
C00Q N008 C00D O002 -177.91(18)
C00Q N008 C00D C00R 1.5(3)
C00Q N008 C00J C00Z -59.0(2)
C00Q C00W C011 C014 74.3(2)
C00Q C016 C017 C00R -61.4(2)
C00S C00X C010 C00F -62.8(2)
C00T N00A C00E C00O 42.7(2)
C00T N00A C00E C012 -80.9(2)
C00T N00A C013 C015 -53.4(2)
C00T C00U C00Y C015 57.3(2)
C00U C00Y C015 C013 -56.8(2)
C00V N007 C00G C00N -173.73(16)
C00V N007 C00G C00O 66.6(2)
C00V N007 C00L C00W -60.8(2)
C00V N007 C00L C00Z 176.59(16)
C00W C00L C00Z C00J -55.68(19)
C00W C00L C00Z C00P -179.80(15)
C00W C00Q C016 C017 160.72(18)
C00W C011 C014 C00V 54.8(2)
C00Z C00L C00W C00Q 53.7(2)
C00Z C00L C00W C011 -179.78(16)
C010 C00F C00I C00H 56.1(2)
C010 C00F C00I C00T 179.71(16)
C012 C00E C00O O003 44.6(2)
C012 C00E C00O C00G -97.32(19)
C012 C00E C00O C00H 111.1(2)
C013 N00A C00E C00O 169.69(17)
C013 N00A C00E C012 46.1(2)
C013 N00A C00T C00I 172.24(17)
C013 N00A C00T C00U 51.9(2)
C016 C00Q C00W C00L -175.47(17)
C016 C00Q C00W C011 59.3(2)
